data_7229201
loop_
_publ_author_name
'Usoltsev, Andrey N.'
'Adonin, Sergey A.'
'Novikov, Alexander S.'
'Samsonenko, Denis G.'
'Sokolov, Maksim Nailyevich'
'Fedin, Vladimir P.'

_publ_section_title
;
 One-dimensional polymeric polybromotellurates (IV): structural and
 theoretical insights into halogen&#x00B7;&#x00B7;&#x00B7;halogen contacts
;
_journal_name_full CrystEngComm
_journal_paper_doi 10.1039/C7CE01487B
_journal_year 2017
_chemical_absolute_configuration ad
_chemical_formula_sum 'C12 H16 Br8 N2 Te'
_chemical_formula_weight 955.15
_space_group_crystal_system tetragonal
_space_group_IT_number 96
_space_group_name_Hall 'P 4nw 2abw'
_space_group_name_H-M_alt 'P 43 21 2'
_symmetry_space_group_name_Hall 'P 4nw 2abw'
_symmetry_space_group_name_H-M 'P 43 21 2'
_atom_sites_solution_hydrogens geom
_atom_sites_solution_primary direct
_atom_sites_solution_secondary difmap
_audit_creation_method SHELXL-2014/7
_audit_update_record
;
2017-07-12 deposited with the CCDC.
2017-09-18 downloaded from the CCDC.
;
_cell_angle_alpha 90
_cell_angle_beta 90
_cell_angle_gamma 90
_cell_formula_units_Z 4
_cell_length_a 9.46401(16)
_cell_length_b 9.46401(16)
_cell_length_c 25.7682(7)
_cell_measurement_reflns_used 3876
_cell_measurement_temperature 130(2)
_cell_measurement_theta_max 28.94
_cell_measurement_theta_min 3.81
_cell_volume 2307.99(8)
_computing_cell_refinement 'CrysAlisPro 1.171.38.41 (Rigaku OD, 2015)'
_computing_data_collection 'CrysAlisPro 1.171.38.41 (Rigaku OD, 2015)'
_computing_data_reduction 'CrysAlisPro 1.171.38.41 (Rigaku OD, 2015)'
_computing_molecular_graphics 'ShelXle (H\"ubschle, 2011)'
_computing_publication_material 'CIFTAB-2014 (Sheldrick, 2015)'
_computing_structure_refinement 'SHELXL-2014 (Sheldrick, 2015)'
_computing_structure_solution 'SHELXT-2014 (Sheldrick, 2015)'
_diffrn_ambient_temperature 130(2)
_diffrn_detector 'CCD plate'
_diffrn_detector_area_resol_mean 10.6168
_diffrn_detector_type AtlasS2
_diffrn_measured_fraction_theta_full 0.995
_diffrn_measured_fraction_theta_max 0.900
_diffrn_measurement_device 'four-circle diffractometer'
_diffrn_measurement_device_type 'New Xcalibur, AtlasS2'
_diffrn_measurement_method '\w scans'
_diffrn_radiation_monochromator graphite
_diffrn_radiation_probe x-ray
_diffrn_radiation_source 'fine-focus sealed tube'
_diffrn_radiation_type MoK\a
_diffrn_radiation_wavelength 0.71073
_diffrn_reflns_av_R_equivalents 0.0230
_diffrn_reflns_av_unetI/netI 0.0307
_diffrn_reflns_Laue_measured_fraction_full 0.995
_diffrn_reflns_Laue_measured_fraction_max 0.900
_diffrn_reflns_limit_h_max 6
_diffrn_reflns_limit_h_min -12
_diffrn_reflns_limit_k_max 9
_diffrn_reflns_limit_k_min -12
_diffrn_reflns_limit_l_max 34
_diffrn_reflns_limit_l_min -23
_diffrn_reflns_number 6742
_diffrn_reflns_point_group_measured_fraction_full 0.997
_diffrn_reflns_point_group_measured_fraction_max 0.853
_diffrn_reflns_theta_full 25.500
_diffrn_reflns_theta_max 29.009
_diffrn_reflns_theta_min 3.431
_diffrn_source 'sealed X-ray tube'
_exptl_absorpt_coefficient_mu 15.138
_exptl_absorpt_correction_T_max 1.00000
_exptl_absorpt_correction_T_min 0.71988
_exptl_absorpt_correction_type multi-scan
_exptl_absorpt_process_details
;
CrysAlisPro 1.171.38.41 (Rigaku Oxford Diffraction, 2015)
Empirical absorption correction using spherical harmonics,
implemented in SCALE3 ABSPACK scaling algorithm.
;
_exptl_crystal_colour orange
_exptl_crystal_density_diffrn 2.749
_exptl_crystal_description block
_exptl_crystal_F_000 1736
_exptl_crystal_size_max 0.16
_exptl_crystal_size_mid 0.11
_exptl_crystal_size_min 0.10
_refine_diff_density_max 0.452
_refine_diff_density_min -0.453
_refine_diff_density_rms 0.106
_refine_ls_abs_structure_details
;
 Flack x determined using 854 quotients [(I+)-(I-)]/[(I+)+(I-)]
 (Parsons, Flack and Wagner, Acta Cryst. B69 (2013) 249-259).
;
_refine_ls_abs_structure_Flack 0.011(7)
_refine_ls_extinction_method none
_refine_ls_goodness_of_fit_ref 1.054
_refine_ls_hydrogen_treatment constr
_refine_ls_matrix_type full
_refine_ls_number_parameters 107
_refine_ls_number_reflns 2626
_refine_ls_number_restraints 0
_refine_ls_restrained_S_all 1.054
_refine_ls_R_factor_all 0.0236
_refine_ls_R_factor_gt 0.0199
_refine_ls_shift/su_max 0.002
_refine_ls_shift/su_mean 0.000
_refine_ls_structure_factor_coef Fsqd
_refine_ls_weighting_details 'w=1/[\s^2^(Fo^2^)+(0.0107P)^2^] where P=(Fo^2^+2Fc^2^)/3'
_refine_ls_weighting_scheme calc
_refine_ls_wR_factor_gt 0.0337
_refine_ls_wR_factor_ref 0.0346
_reflns_Friedel_coverage 0.569
_reflns_Friedel_fraction_full 1.000
_reflns_Friedel_fraction_max 0.781
_reflns_number_gt 2459
_reflns_number_total 2626
_reflns_threshold_expression >2\s(I)
_cod_data_source_file c7ce01487b2.cif
_cod_data_source_block AU196
_cod_original_cell_volume 2307.99(10)
_cod_database_code 7229201
_shelx_shelxl_version_number 2014/7
_shelx_space_group_comment
;
The symmetry employed for this shelxl refinement is uniquely defined
by the following loop, which should always be used as a source of
symmetry information in preference to the above space-group names.
They are only intended as comments.
;
_shelx_estimated_absorpt_t_min 0.196
_shelx_estimated_absorpt_t_max 0.313

loop_
_space_group_symop_operation_xyz
'x, y, z'
'-x, -y, z+1/2'
'-y+1/2, x+1/2, z+3/4'
'y+1/2, -x+1/2, z+1/4'
'-x+1/2, y+1/2, -z+3/4'
'x+1/2, -y+1/2, -z+1/4'
'y, x, -z'
'-y, -x, -z+1/2'

loop_
_atom_site_label
_atom_site_type_symbol
_atom_site_fract_x
_atom_site_fract_y
_atom_site_fract_z
_atom_site_U_iso_or_equiv
_atom_site_adp_type
_atom_site_occupancy
_atom_site_site_symmetry_order
_atom_site_calc_flag
_atom_site_refinement_flags_posn
_atom_site_refinement_flags_adp
_atom_site_refinement_flags_occupancy
Te1 Te 0.35969(3) 0.35969(3) 0.5000 0.01132(9) Uani 1 2 d S T P
Br1 Br 0.16220(4) 0.16220(4) 0.5000 0.02058(15) Uani 1 2 d S T P
Br2 Br 0.29912(5) 0.42672(5) 0.59906(2) 0.01876(10) Uani 1 1 d . . .
Br3 Br 0.56354(4) 0.56354(4) 0.5000 0.01798(13) Uani 1 2 d S T P
Br4 Br 0.54736(5) 0.16855(4) 0.53675(2) 0.01847(10) Uani 1 1 d . . .
Br5 Br 0.75916(5) -0.07154(5) 0.51045(2) 0.02390(12) Uani 1 1 d . . .
N1 N 0.0161(4) 0.3449(4) 0.35229(13) 0.0168(8) Uani 1 1 d . . .
C1 C 0.0196(5) 0.2099(5) 0.36817(16) 0.0184(10) Uani 1 1 d . . .
H1 H 0.0912 0.1482 0.3557 0.022 Uiso 1 1 calc R U .
C2 C -0.0801(5) 0.1611(5) 0.40237(16) 0.0238(11) Uani 1 1 d . . .
H2 H -0.0787 0.0654 0.4134 0.029 Uiso 1 1 calc R U .
C3 C -0.1821(5) 0.2517(5) 0.42051(18) 0.0263(11) Uani 1 1 d . . .
H3 H -0.2518 0.2190 0.4442 0.032 Uiso 1 1 calc R U .
C4 C -0.1828(5) 0.3907(5) 0.40416(17) 0.0252(11) Uani 1 1 d . . .
H4 H -0.2519 0.4547 0.4169 0.030 Uiso 1 1 calc R U .
C5 C -0.0837(5) 0.4348(5) 0.36973(16) 0.0224(11) Uani 1 1 d . . .
H5 H -0.0846 0.5298 0.3578 0.027 Uiso 1 1 calc R U .
C6 C 0.1210(5) 0.3962(5) 0.31440(17) 0.0252(11) Uani 1 1 d . . .
H6A H 0.2022 0.3319 0.3138 0.038 Uiso 1 1 calc R U .
H6B H 0.1526 0.4910 0.3244 0.038 Uiso 1 1 calc R U .
H6C H 0.0780 0.3997 0.2798 0.038 Uiso 1 1 calc R U .

loop_
_atom_site_aniso_label
_atom_site_aniso_U_11
_atom_site_aniso_U_22
_atom_site_aniso_U_33
_atom_site_aniso_U_23
_atom_site_aniso_U_13
_atom_site_aniso_U_12
Te1 0.01085(12) 0.01085(12) 0.01226(19) -0.00060(11) 0.00060(11) 0.00121(15)
Br1 0.0180(2) 0.0180(2) 0.0258(3) -0.0015(2) 0.0015(2) -0.0046(3)
Br2 0.0201(2) 0.0224(2) 0.0138(2) -0.0022(2) 0.00308(18) 0.0020(2)
Br3 0.01696(19) 0.01696(19) 0.0200(3) -0.0009(2) 0.0009(2) -0.0030(3)
Br4 0.0173(2) 0.0158(2) 0.0223(2) 0.00080(19) -0.00175(19) 0.00547(19)
Br5 0.0238(2) 0.0233(2) 0.0246(3) -0.0025(2) 0.0028(2) 0.0037(2)
N1 0.0163(18) 0.019(2) 0.0150(18) -0.0009(16) -0.0021(15) -0.0008(17)
C1 0.023(2) 0.017(2) 0.015(2) 0.0004(19) -0.001(2) 0.002(2)
C2 0.030(3) 0.020(2) 0.022(2) 0.002(2) -0.003(2) -0.008(2)
C3 0.019(2) 0.037(3) 0.023(3) 0.002(2) 0.003(2) -0.002(2)
C4 0.016(2) 0.032(3) 0.028(3) -0.003(2) 0.000(2) 0.004(2)
C5 0.021(2) 0.019(2) 0.028(3) -0.005(2) -0.002(2) 0.001(2)
C6 0.024(3) 0.025(3) 0.026(2) 0.006(2) 0.005(2) 0.003(2)

loop_
_atom_type_symbol
_atom_type_description
_atom_type_scat_dispersion_real
_atom_type_scat_dispersion_imag
_atom_type_scat_source
C C 0.0033 0.0016 'International Tables Vol C Tables 4.2.6.8 and 6.1.1.4'
H H 0.0000 0.0000 'International Tables Vol C Tables 4.2.6.8 and 6.1.1.4'
N N 0.0061 0.0033 'International Tables Vol C Tables 4.2.6.8 and 6.1.1.4'
Br Br -0.2901 2.4595 'International Tables Vol C Tables 4.2.6.8 and 6.1.1.4'
Te Te -0.5308 1.6751 'International Tables Vol C Tables 4.2.6.8 and 6.1.1.4'

loop_
_geom_angle_atom_site_label_1
_geom_angle_atom_site_label_2
_geom_angle_atom_site_label_3
_geom_angle
_geom_angle_site_symmetry_1
_geom_angle_site_symmetry_3
_geom_angle_publ_flag
Br1 Te1 Br2 90.921(13) . . yes
Br1 Te1 Br2 90.921(13) . 7_556 ?
Br1 Te1 Br3 180.00(2) . . yes
Br1 Te1 Br4 89.509(12) . . yes
Br1 Te1 Br4 89.509(12) . 7_556 ?
Br2 Te1 Br2 178.16(3) . 7_556 yes
Br2 Te1 Br3 89.079(13) . . yes
Br2 Te1 Br3 89.079(13) 7_556 . ?
Br2 Te1 Br4 88.024(13) . . yes
Br2 Te1 Br4 88.025(13) 7_556 7_556 ?
Br2 Te1 Br4 91.991(13) . 7_556 yes
Br2 Te1 Br4 91.993(13) 7_556 . ?
Br4 Te1 Br3 90.491(12) . . yes
Br4 Te1 Br3 90.491(12) 7_556 . ?
Br4 Te1 Br4 179.02(2) 7_556 . yes
C1 N1 C5 121.1(4) . . ?
C1 N1 C6 119.9(4) . . ?
C5 N1 C6 119.0(4) . . ?
N1 C1 H1 120.0 . . ?
N1 C1 C2 119.9(4) . . ?
C2 C1 H1 120.0 . . ?
C1 C2 H2 120.2 . . ?
C1 C2 C3 119.5(4) . . ?
C3 C2 H2 120.2 . . ?
C2 C3 H3 120.2 . . ?
C2 C3 C4 119.6(4) . . ?
C4 C3 H3 120.2 . . ?
C3 C4 H4 120.4 . . ?
C5 C4 C3 119.3(5) . . ?
C5 C4 H4 120.4 . . ?
N1 C5 C4 120.5(5) . . ?
N1 C5 H5 119.7 . . ?
C4 C5 H5 119.7 . . ?
N1 C6 H6A 109.5 . . ?
N1 C6 H6B 109.5 . . ?
N1 C6 H6C 109.5 . . ?
H6A C6 H6B 109.5 . . ?
H6A C6 H6C 109.5 . . ?
H6B C6 H6C 109.5 . . ?

loop_
_geom_bond_atom_site_label_1
_geom_bond_atom_site_label_2
_geom_bond_distance
_geom_bond_site_symmetry_2
_geom_bond_publ_flag
Te1 Br1 2.6432(7) . yes
Te1 Br2 2.6919(4) . yes
Te1 Br2 2.6920(4) 7_556 ?
Te1 Br3 2.7284(7) . yes
Te1 Br4 2.7061(4) . yes
Te1 Br4 2.7061(4) 7_556 ?
Br5 Br5 2.3290(9) 7_646 yes
N1 C1 1.342(5) . ?
N1 C5 1.349(6) . ?
N1 C6 1.475(5) . ?
C1 H1 0.9500 . ?
C1 C2 1.371(6) . ?
C2 H2 0.9500 . ?
C2 C3 1.373(6) . ?
C3 H3 0.9500 . ?
C3 C4 1.381(7) . ?
C4 H4 0.9500 . ?
C4 C5 1.357(6) . ?
C5 H5 0.9500 . ?
C6 H6A 0.9800 . ?
C6 H6B 0.9800 . ?
C6 H6C 0.9800 . ?
